data_7053491
loop_
_publ_author_name
'Andrews, Philip C.'
'Bull, Steven D.'
'Koutsaplis, Magdaline'

_publ_section_title
;
 Homo- and heteroanionic alkali metal aza-enolate aggregates derived from
 o-methylvalerolactim ether
;
_journal_issue 8
_journal_name_full 'New Journal of Chemistry'
_journal_page_first 1678
_journal_paper_doi 10.1039/c0nj00088d
_journal_volume 34
_journal_year 2010
_chemical_formula_moiety 'C46 H70 Li8 N8 O7'
_chemical_formula_sum 'C46 H70 Li8 N8 O7'
_chemical_formula_weight 902.62
_chemical_name_systematic
;
?
;
_space_group_IT_number 2
_symmetry_cell_setting triclinic
_symmetry_space_group_name_Hall '-P 1'
_symmetry_space_group_name_H-M 'P -1'
_atom_sites_solution_hydrogens geom
_atom_sites_solution_primary direct
_atom_sites_solution_secondary difmap
_audit_creation_method SHELXL-97
_cell_angle_alpha 69.40(3)
_cell_angle_beta 64.82(3)
_cell_angle_gamma 82.48(3)
_cell_formula_units_Z 1
_cell_length_a 10.745(2)
_cell_length_b 11.472(2)
_cell_length_c 12.207(2)
_cell_measurement_temperature 123(2)
_cell_volume 1274.3(6)
_computing_cell_refinement 'DENZO-SMN (Otwinoski & Minor, 1997)'
_computing_data_collection 'Nonius Collect'
_computing_data_reduction 'DENZO-SMN (Otwinoski & Minor, 1997)'
_computing_molecular_graphics 'X-Seed / POV-Ray'
_computing_publication_material 'CIFTAB (Shelrick, 1997)'
_computing_structure_refinement 'SHELXL-97 (Sheldrick, 1997)'
_computing_structure_solution 'SHELXS-97 (Sheldrick, 1990)'
_diffrn_ambient_temperature 123(2)
_diffrn_measured_fraction_theta_full 0.995
_diffrn_measured_fraction_theta_max 0.995
_diffrn_measurement_device_type 'Nonius Kappa CCD'
_diffrn_measurement_method 'phi and omega scans'
_diffrn_radiation_monochromator graphite
_diffrn_radiation_source 'fine-focus sealed tube'
_diffrn_radiation_type MoK\a
_diffrn_radiation_wavelength 0.71073
_diffrn_reflns_av_R_equivalents 0.1158
_diffrn_reflns_av_sigmaI/netI 0.0921
_diffrn_reflns_limit_h_max 12
_diffrn_reflns_limit_h_min -12
_diffrn_reflns_limit_k_max 13
_diffrn_reflns_limit_k_min -13
_diffrn_reflns_limit_l_max 14
_diffrn_reflns_limit_l_min -14
_diffrn_reflns_number 16315
_diffrn_reflns_theta_full 25.00
_diffrn_reflns_theta_max 25.00
_diffrn_reflns_theta_min 1.90
_diffrn_standards_number 0
_exptl_absorpt_coefficient_mu 0.077
_exptl_absorpt_correction_type none
_exptl_absorpt_process_details none
_exptl_crystal_colour colourless
_exptl_crystal_density_diffrn 1.176
_exptl_crystal_density_method 'not measured'
_exptl_crystal_description prismatic
_exptl_crystal_F_000 482
_exptl_crystal_size_max 0.12
_exptl_crystal_size_mid 0.10
_exptl_crystal_size_min 0.08
_refine_diff_density_max 0.647
_refine_diff_density_min -0.404
_refine_diff_density_rms 0.092
_refine_ls_extinction_method none
_refine_ls_goodness_of_fit_ref 1.027
_refine_ls_hydrogen_treatment constr
_refine_ls_matrix_type full
_refine_ls_number_parameters 316
_refine_ls_number_reflns 4470
_refine_ls_number_restraints 0
_refine_ls_restrained_S_all 1.027
_refine_ls_R_factor_all 0.0989
_refine_ls_R_factor_gt 0.0703
_refine_ls_shift/su_max 0.000
_refine_ls_shift/su_mean 0.000
_refine_ls_structure_factor_coef Fsqd
_refine_ls_weighting_details 'calc w=1/[\s^2^(Fo^2^)+(0.1186P)^2^+0.0511P] where P=(Fo^2^+2Fc^2^)/3'
_refine_ls_weighting_scheme calc
_refine_ls_wR_factor_gt 0.1709
_refine_ls_wR_factor_ref 0.1916
_reflns_number_gt 3237
_reflns_number_total 4470
_reflns_threshold_expression >2sigma(I)
_cod_data_source_file c0nj00088d.txt
_cod_data_source_block cmp3
_cod_original_cell_volume 1274.3(4)
_cod_original_sg_symbol_H-M P-1
_cod_database_code 7053491

loop_
_symmetry_equiv_pos_as_xyz
'x, y, z'
'-x, -y, -z'

loop_
_atom_site_label
_atom_site_type_symbol
_atom_site_fract_x
_atom_site_fract_y
_atom_site_fract_z
_atom_site_U_iso_or_equiv
_atom_site_adp_type
_atom_site_occupancy
_atom_site_symmetry_multiplicity
_atom_site_calc_flag
_atom_site_refinement_flags
O1 O 0.18844(17) 0.20017(19) -0.03700(16) 0.0350(5) Uani 1 1 d .
O2 O -0.31160(16) 0.10838(15) 0.13913(16) 0.0261(4) Uani 1 1 d .
O3 O 0.00353(17) -0.00722(15) -0.24318(14) 0.0226(4) Uani 1 1 d .
O4 O 0.0000 0.0000 0.0000 0.0181(5) Uani 1 2 d S
N1 N 0.1301(2) 0.27078(19) -0.20709(18) 0.0219(5) Uani 1 1 d .
N2 N -0.1481(2) 0.25039(18) 0.07964(19) 0.0231(5) Uani 1 1 d .
N3 N -0.1581(2) 0.12420(18) -0.16659(18) 0.0222(5) Uani 1 1 d .
N4 N -0.1363(2) 0.48159(19) -0.1985(2) 0.0291(5) Uani 1 1 d .
C1 C 0.1796(3) 0.3034(2) -0.3470(2) 0.0281(6) Uani 1 1 d .
H1A H 0.1039 0.3423 -0.3724 0.034 Uiso 1 1 calc R
H1B H 0.2036 0.2260 -0.3692 0.034 Uiso 1 1 calc R
C2 C 0.3028(3) 0.3911(3) -0.4231(3) 0.0325(7) Uani 1 1 d .
H2A H 0.2805 0.4694 -0.4024 0.039 Uiso 1 1 calc R
H2B H 0.3285 0.4117 -0.5160 0.039 Uiso 1 1 calc R
C3 C 0.4233(3) 0.3282(3) -0.3896(3) 0.0370(7) Uani 1 1 d .
H3A H 0.4625 0.2645 -0.4319 0.044 Uiso 1 1 calc R
H3B H 0.4964 0.3910 -0.4211 0.044 Uiso 1 1 calc R
C4 C 0.3731(2) 0.2681(2) -0.2464(2) 0.0266(6) Uani 1 1 d .
H4 H 0.4375 0.2429 -0.2085 0.032 Uiso 1 1 calc R
C5 C 0.2382(2) 0.2499(2) -0.1722(2) 0.0205(6) Uani 1 1 d .
C6 C 0.2766(3) 0.2068(3) 0.0212(2) 0.0338(7) Uani 1 1 d .
H6A H 0.3517 0.1484 0.0033 0.051 Uiso 1 1 calc R
H6B H 0.2238 0.1849 0.1141 0.051 Uiso 1 1 calc R
H6C H 0.3147 0.2917 -0.0138 0.051 Uiso 1 1 calc R
C7 C -0.1033(3) 0.3437(2) 0.1144(3) 0.0293(6) Uani 1 1 d .
H7A H -0.0210 0.3891 0.0404 0.035 Uiso 1 1 calc R
H7B H -0.0762 0.2996 0.1864 0.035 Uiso 1 1 calc R
C8 C -0.2117(3) 0.4372(2) 0.1528(2) 0.0295(6) Uani 1 1 d .
H8A H -0.1742 0.4976 0.1730 0.035 Uiso 1 1 calc R
H8B H -0.2383 0.4838 0.0809 0.035 Uiso 1 1 calc R
C9 C -0.3366(3) 0.3700(2) 0.2692(3) 0.0316(6) Uani 1 1 d .
H9A H -0.3181 0.3462 0.3469 0.038 Uiso 1 1 calc R
H9B H -0.4160 0.4260 0.2799 0.038 Uiso 1 1 calc R
C10 C -0.3705(2) 0.2547(2) 0.2535(2) 0.0254(6) Uani 1 1 d .
H10 H -0.4565 0.2124 0.3094 0.030 Uiso 1 1 calc R
C11 C -0.2800(2) 0.2118(2) 0.1613(2) 0.0208(6) Uani 1 1 d .
C12 C -0.4526(3) 0.0660(3) 0.2016(3) 0.0450(8) Uani 1 1 d .
H12A H -0.4811 0.0357 0.2948 0.067 Uiso 1 1 calc R
H12B H -0.4622 -0.0017 0.1741 0.067 Uiso 1 1 calc R
H12C H -0.5108 0.1351 0.1787 0.067 Uiso 1 1 calc R
C13 C -0.2800(3) 0.1954(2) -0.1722(2) 0.0251(6) Uani 1 1 d .
H13A H -0.3023 0.2508 -0.1202 0.030 Uiso 1 1 calc R
H13B H -0.3591 0.1371 -0.1344 0.030 Uiso 1 1 calc R
C14 C -0.2595(3) 0.2740(2) -0.3092(2) 0.0280(6) Uani 1 1 d .
H14A H -0.3408 0.3261 -0.3081 0.034 Uiso 1 1 calc R
H14B H -0.1778 0.3298 -0.3497 0.034 Uiso 1 1 calc R
C15 C -0.2397(3) 0.1879(3) -0.3856(2) 0.0321(7) Uani 1 1 d .
H15A H -0.3291 0.1495 -0.3610 0.038 Uiso 1 1 calc R
H15B H -0.2030 0.2360 -0.4783 0.038 Uiso 1 1 calc R
C16 C -0.1404(3) 0.0876(2) -0.3584(2) 0.0268(6) Uani 1 1 d .
H16 H -0.1027 0.0356 -0.4101 0.032 Uiso 1 1 calc R
C17 C -0.1056(2) 0.0723(2) -0.2609(2) 0.0210(6) Uani 1 1 d .
C18 C 0.0990(3) -0.0424(2) -0.3504(2) 0.0289(6) Uani 1 1 d .
H18A H 0.0542 -0.1018 -0.3642 0.043 Uiso 1 1 calc R
H18B H 0.1785 -0.0813 -0.3331 0.043 Uiso 1 1 calc R
H18C H 0.1297 0.0317 -0.4272 0.043 Uiso 1 1 calc R
C19 C -0.2711(3) 0.5032(2) -0.1499(3) 0.0303(6) Uani 1 1 d .
H19 H -0.3291 0.4442 -0.0721 0.036 Uiso 1 1 calc R
C20 C -0.3300(3) 0.6069(3) -0.2071(3) 0.0351(7) Uani 1 1 d .
H20 H -0.4264 0.6187 -0.1701 0.042 Uiso 1 1 calc R
C21 C -0.2467(3) 0.6924(3) -0.3185(3) 0.0361(7) Uani 1 1 d .
H21 H -0.2848 0.7644 -0.3603 0.043 Uiso 1 1 calc R
C22 C -0.1077(3) 0.6738(3) -0.3696(3) 0.0318(6) Uani 1 1 d .
H22 H -0.0480 0.7330 -0.4461 0.038 Uiso 1 1 calc R
C23 C -0.0571(3) 0.5670(2) -0.3072(2) 0.0288(6) Uani 1 1 d .
H23 H 0.0389 0.5535 -0.3432 0.035 Uiso 1 1 calc R
Li1 Li -0.0602(5) 0.3189(4) -0.1130(4) 0.0398(12) Uani 1 1 d .
Li2 Li 0.0028(4) 0.1238(4) 0.0645(4) 0.0217(9) Uani 1 1 d .
Li3 Li -0.1774(4) 0.0387(4) 0.0142(4) 0.0259(9) Uani 1 1 d .
Li4 Li -0.0347(4) -0.1113(4) 0.1604(4) 0.0242(9) Uani 1 1 d .

loop_
_atom_site_aniso_label
_atom_site_aniso_U_11
_atom_site_aniso_U_22
_atom_site_aniso_U_33
_atom_site_aniso_U_23
_atom_site_aniso_U_13
_atom_site_aniso_U_12
O1 0.0225(10) 0.0628(13) 0.0164(10) -0.0037(9) -0.0092(8) -0.0103(9)
O2 0.0207(9) 0.0236(10) 0.0321(10) -0.0146(8) -0.0048(8) 0.0004(7)
O3 0.0291(10) 0.0270(10) 0.0162(9) -0.0112(7) -0.0124(8) 0.0088(8)
O4 0.0212(12) 0.0183(12) 0.0177(12) -0.0087(10) -0.0097(10) 0.0059(10)
N1 0.0185(11) 0.0284(12) 0.0162(11) -0.0054(9) -0.0060(9) -0.0010(9)
N2 0.0213(11) 0.0175(11) 0.0232(12) -0.0082(9) -0.0023(9) 0.0036(9)
N3 0.0235(11) 0.0248(12) 0.0221(11) -0.0094(9) -0.0133(9) 0.0070(9)
N4 0.0260(12) 0.0252(12) 0.0296(13) -0.0039(10) -0.0103(11) 0.0030(10)
C1 0.0284(15) 0.0317(15) 0.0218(14) -0.0072(12) -0.0099(12) 0.0026(12)
C2 0.0332(16) 0.0346(16) 0.0235(14) -0.0034(12) -0.0104(13) -0.0011(13)
C3 0.0225(15) 0.0479(18) 0.0264(15) -0.0048(13) -0.0023(12) -0.0016(13)
C4 0.0186(13) 0.0317(15) 0.0253(14) -0.0057(12) -0.0090(12) 0.0036(11)
C5 0.0223(14) 0.0184(13) 0.0200(13) -0.0061(10) -0.0084(11) 0.0009(10)
C6 0.0329(15) 0.0465(18) 0.0273(15) -0.0112(13) -0.0160(13) -0.0061(13)
C7 0.0258(14) 0.0173(14) 0.0341(15) -0.0054(11) -0.0040(12) -0.0028(11)
C8 0.0340(16) 0.0226(14) 0.0291(15) -0.0113(12) -0.0081(13) 0.0010(12)
C9 0.0315(15) 0.0331(16) 0.0308(15) -0.0179(13) -0.0083(13) 0.0037(12)
C10 0.0167(13) 0.0297(15) 0.0258(14) -0.0124(12) -0.0027(11) 0.0014(11)
C11 0.0221(13) 0.0164(13) 0.0230(13) -0.0065(11) -0.0093(11) 0.0040(10)
C12 0.0243(15) 0.0451(19) 0.070(2) -0.0371(17) -0.0085(15) -0.0022(13)
C13 0.0239(13) 0.0261(14) 0.0263(14) -0.0059(11) -0.0140(12) 0.0028(11)
C14 0.0230(14) 0.0257(14) 0.0352(15) -0.0023(12) -0.0189(12) 0.0031(11)
C15 0.0292(15) 0.0421(17) 0.0243(15) -0.0012(12) -0.0174(12) -0.0023(13)
C16 0.0323(15) 0.0305(15) 0.0218(14) -0.0080(11) -0.0155(12) 0.0013(12)
C17 0.0220(13) 0.0198(13) 0.0204(13) -0.0027(10) -0.0111(11) 0.0002(10)
C18 0.0347(15) 0.0325(15) 0.0195(14) -0.0132(12) -0.0099(12) 0.0102(12)
C19 0.0309(15) 0.0275(15) 0.0280(15) -0.0090(12) -0.0084(12) 0.0021(12)
C20 0.0279(15) 0.0413(18) 0.0357(17) -0.0146(14) -0.0137(14) 0.0104(13)
C21 0.0380(17) 0.0335(16) 0.0342(17) -0.0067(13) -0.0196(14) 0.0140(13)
C22 0.0339(16) 0.0274(15) 0.0264(15) -0.0005(12) -0.0122(13) 0.0009(12)
C23 0.0240(14) 0.0268(15) 0.0311(15) -0.0048(12) -0.0115(12) 0.0029(11)
Li1 0.027(2) 0.039(3) 0.026(3) 0.004(2) -0.002(2) 0.014(2)
Li2 0.023(2) 0.024(2) 0.020(2) -0.0114(18) -0.0084(18) 0.0048(17)
Li3 0.024(2) 0.029(2) 0.024(2) -0.0086(19) -0.0096(19) 0.0006(18)
Li4 0.030(2) 0.027(2) 0.021(2) -0.0103(18) -0.0141(19) 0.0023(18)

loop_
_atom_type_symbol
_atom_type_description
_atom_type_scat_dispersion_real
_atom_type_scat_dispersion_imag
_atom_type_scat_source
C C 0.0033 0.0016 'International Tables Vol C Tables 4.2.6.8 and 6.1.1.4'
H H 0.0000 0.0000 'International Tables Vol C Tables 4.2.6.8 and 6.1.1.4'
Li Li -0.0003 0.0001 'International Tables Vol C Tables 4.2.6.8 and 6.1.1.4'
N N 0.0061 0.0033 'International Tables Vol C Tables 4.2.6.8 and 6.1.1.4'
O O 0.0106 0.0060 'International Tables Vol C Tables 4.2.6.8 and 6.1.1.4'

loop_
_geom_angle_atom_site_label_1
_geom_angle_atom_site_label_2
_geom_angle_atom_site_label_3
_geom_angle
_geom_angle_site_symmetry_1
_geom_angle_site_symmetry_3
C5 O1 C6 118.11(18) . .
C5 O1 Li2 119.76(17) . .
C6 O1 Li2 122.12(18) . .
C5 O1 Li3 97.50(16) . 2
C6 O1 Li3 106.26(18) . 2
Li2 O1 Li3 66.05(15) . 2
C11 O2 C12 117.32(18) . .
C11 O2 Li3 122.02(18) . .
C12 O2 Li3 120.23(18) . .
C18 O3 C17 117.16(18) . .
C18 O3 Li4 128.94(18) . 2
C17 O3 Li4 87.15(16) . 2
C18 O3 Li2 114.90(18) . 2
C17 O3 Li2 124.35(17) . 2
Li4 O3 Li2 74.91(16) 2 2
Li4 O4 Li4 180.0(4) 2 .
Li4 O4 Li3 79.64(19) 2 .
Li4 O4 Li3 100.36(19) . .
Li4 O4 Li3 100.36(19) 2 2
Li4 O4 Li3 79.64(19) . 2
Li3 O4 Li3 180.0(5) . 2
Li4 O4 Li2 92.82(17) 2 .
Li4 O4 Li2 87.18(17) . .
Li3 O4 Li2 91.17(17) . .
Li3 O4 Li2 88.83(17) 2 .
Li4 O4 Li2 87.18(17) 2 2
Li4 O4 Li2 92.82(17) . 2
Li3 O4 Li2 88.83(17) . 2
Li3 O4 Li2 91.17(17) 2 2
Li2 O4 Li2 180.0(2) . 2
C5 N1 C1 110.62(19) . .
C5 N1 Li1 128.4(2) . .
C1 N1 Li1 117.2(2) . .
C5 N1 Li4 111.1(2) . 2
C1 N1 Li4 96.49(18) . 2
Li1 N1 Li4 82.3(2) . 2
C11 N2 C7 110.43(19) . .
C11 N2 Li1 130.4(2) . .
C7 N2 Li1 101.6(2) . .
C11 N2 Li2 119.30(19) . .
C7 N2 Li2 104.46(18) . .
Li1 N2 Li2 86.24(18) . .
C17 N3 C13 109.85(19) . .
C17 N3 Li3 125.1(2) . .
C13 N3 Li3 112.06(19) . .
C17 N3 Li4 89.10(17) . 2
C13 N3 Li4 150.77(19) . 2
Li3 N3 Li4 70.20(17) . 2
C23 N4 C19 117.0(2) . .
C23 N4 Li1 122.6(2) . .
C19 N4 Li1 120.3(2) . .
N1 C1 C2 114.0(2) . .
N1 C1 Li4 49.43(13) . 2
C2 C1 Li4 154.6(2) . 2
N1 C1 H1A 108.8 . .
C2 C1 H1A 108.8 . .
Li4 C1 H1A 95.8 2 .
N1 C1 H1B 108.8 . .
C2 C1 H1B 108.8 . .
Li4 C1 H1B 67.9 2 .
H1A C1 H1B 107.6 . .
C1 C2 C3 109.0(2) . .
C1 C2 H2A 109.9 . .
C3 C2 H2A 109.9 . .
C1 C2 H2B 109.9 . .
C3 C2 H2B 109.9 . .
H2A C2 H2B 108.3 . .
C4 C3 C2 109.6(2) . .
C4 C3 H3A 109.8 . .
C2 C3 H3A 109.8 . .
C4 C3 H3B 109.8 . .
C2 C3 H3B 109.8 . .
H3A C3 H3B 108.2 . .
C5 C4 C3 120.4(2) . .
C5 C4 H4 119.8 . .
C3 C4 H4 119.8 . .
C4 C5 N1 129.2(2) . .
C4 C5 O1 121.3(2) . .
N1 C5 O1 109.46(19) . .
O1 C6 H6A 109.5 . .
O1 C6 H6B 109.5 . .
H6A C6 H6B 109.5 . .
O1 C6 H6C 109.5 . .
H6A C6 H6C 109.5 . .
H6B C6 H6C 109.5 . .
N2 C7 C8 114.1(2) . .
N2 C7 Li1 46.27(15) . .
C8 C7 Li1 113.8(2) . .
N2 C7 Li2 44.64(13) . .
C8 C7 Li2 157.36(19) . .
Li1 C7 Li2 60.00(14) . .
N2 C7 H7A 108.7 . .
C8 C7 H7A 108.7 . .
Li1 C7 H7A 65.3 . .
Li2 C7 H7A 88.9 . .
N2 C7 H7B 108.7 . .
C8 C7 H7B 108.7 . .
Li1 C7 H7B 136.8 . .
Li2 C7 H7B 77.9 . .
H7A C7 H7B 107.6 . .
C9 C8 C7 109.6(2) . .
C9 C8 H8A 109.8 . .
C7 C8 H8A 109.8 . .
C9 C8 H8B 109.8 . .
C7 C8 H8B 109.8 . .
H8A C8 H8B 108.2 . .
C10 C9 C8 110.1(2) . .
C10 C9 H9A 109.6 . .
C8 C9 H9A 109.6 . .
C10 C9 H9B 109.6 . .
C8 C9 H9B 109.6 . .
H9A C9 H9B 108.1 . .
C11 C10 C9 120.3(2) . .
C11 C10 H10 119.8 . .
C9 C10 H10 119.8 . .
C10 C11 N2 129.4(2) . .
C10 C11 O2 121.8(2) . .
N2 C11 O2 108.83(19) . .
O2 C12 H12A 109.5 . .
O2 C12 H12B 109.5 . .
H12A C12 H12B 109.5 . .
O2 C12 H12C 109.5 . .
H12A C12 H12C 109.5 . .
H12B C12 H12C 109.5 . .
N3 C13 C14 112.5(2) . .
N3 C13 H13A 109.1 . .
C14 C13 H13A 109.1 . .
N3 C13 H13B 109.1 . .
C14 C13 H13B 109.1 . .
H13A C13 H13B 107.8 . .
C15 C14 C13 109.0(2) . .
C15 C14 H14A 109.9 . .
C13 C14 H14A 109.9 . .
C15 C14 H14B 109.9 . .
C13 C14 H14B 109.9 . .
H14A C14 H14B 108.3 . .
C16 C15 C14 109.1(2) . .
C16 C15 H15A 109.9 . .
C14 C15 H15A 109.9 . .
C16 C15 H15B 109.9 . .
C14 C15 H15B 109.9 . .
H15A C15 H15B 108.3 . .
C17 C16 C15 119.7(2) . .
C17 C16 H16 120.1 . .
C15 C16 H16 120.1 . .
C16 C17 N3 130.1(2) . .
C16 C17 O3 121.9(2) . .
N3 C17 O3 107.96(18) . .
C16 C17 Li4 154.8(2) . 2
N3 C17 Li4 57.65(15) . 2
O3 C17 Li4 57.48(14) . 2
O3 C18 H18A 109.5 . .
O3 C18 H18B 109.5 . .
H18A C18 H18B 109.5 . .
O3 C18 H18C 109.5 . .
H18A C18 H18C 109.5 . .
H18B C18 H18C 109.5 . .
N4 C19 C20 123.2(3) . .
N4 C19 H19 118.4 . .
C20 C19 H19 118.4 . .
C21 C20 C19 118.5(3) . .
C21 C20 H20 120.8 . .
C19 C20 H20 120.8 . .
C20 C21 C22 119.7(3) . .
C20 C21 H21 120.2 . .
C22 C21 H21 120.2 . .
C21 C22 C23 118.3(3) . .
C21 C22 H22 120.9 . .
C23 C22 H22 120.9 . .
N4 C23 C22 123.3(3) . .
N4 C23 H23 118.3 . .
C22 C23 H23 118.3 . .
N1 Li1 N2 119.6(2) . .
N1 Li1 N4 119.5(2) . .
N2 Li1 N4 116.8(2) . .
N1 Li1 Li4 48.95(15) . 2
N2 Li1 Li4 99.0(2) . 2
N4 Li1 Li4 137.0(3) . 2
N1 Li1 C7 113.9(2) . .
N2 Li1 C7 32.09(11) . .
N4 Li1 C7 102.1(2) . .
Li4 Li1 C7 120.6(2) 2 .
N1 Li1 Li2 73.90(17) . .
N2 Li1 Li2 47.06(13) . .
N4 Li1 Li2 162.8(3) . .
Li4 Li1 Li2 59.52(15) 2 .
C7 Li1 Li2 61.12(14) . .
N1 Li1 Li3 93.5(2) . .
N2 Li1 Li3 62.96(15) . .
N4 Li1 Li3 131.5(2) . .
Li4 Li1 Li3 46.46(14) 2 .
C7 Li1 Li3 94.28(16) . .
Li2 Li1 Li3 52.18(13) . .
O4 Li2 O1 105.52(19) . .
O4 Li2 N2 118.9(2) . .
O1 Li2 N2 113.1(2) . .
O4 Li2 O3 97.69(18) . 2
O1 Li2 O3 107.28(19) . 2
N2 Li2 O3 112.77(19) . 2
O4 Li2 Li4 45.93(12) . .
O1 Li2 Li4 121.6(2) . .
N2 Li2 Li4 125.2(2) . .
O3 Li2 Li4 52.38(13) 2 .
O4 Li2 Li3 45.38(12) . 2
O1 Li2 Li3 70.08(16) . 2
N2 Li2 Li3 161.5(2) . 2
O3 Li2 Li3 82.10(17) 2 2
Li4 Li2 Li3 54.54(15) . 2
O4 Li2 Li3 44.22(12) . .
O1 Li2 Li3 135.2(2) . .
N2 Li2 Li3 75.47(16) . .
O3 Li2 Li3 108.83(19) 2 .
Li4 Li2 Li3 65.87(16) . .
Li3 Li2 Li3 89.60(17) 2 .
O4 Li2 Li4 43.15(12) . 2
O1 Li2 Li4 82.71(16) . 2
N2 Li2 Li4 97.06(18) . 2
O3 Li2 Li4 140.1(2) 2 2
Li4 Li2 Li4 89.08(17) . 2
Li3 Li2 Li4 64.83(15) 2 2
Li3 Li2 Li4 52.54(15) . 2
O4 Li2 Li1 96.92(19) . .
O1 Li2 Li1 82.85(18) . .
N2 Li2 Li1 46.69(14) . .
O3 Li2 Li1 159.2(2) 2 .
Li4 Li2 Li1 137.5(2) . .
Li3 Li2 Li1 118.69(19) 2 .
Li3 Li2 Li1 72.47(18) . .
Li4 Li2 Li1 57.74(16) 2 .
O4 Li2 C7 149.2(2) . .
O1 Li2 C7 90.91(16) . .
N2 Li2 C7 30.90(9) . .
O3 Li2 C7 102.02(15) 2 .
Li4 Li2 C7 141.81(19) . .
Li3 Li2 C7 160.83(19) 2 .
Li3 Li2 C7 106.37(17) . .
Li4 Li2 C7 116.61(18) 2 .
Li1 Li2 C7 58.88(15) . .
O4 Li3 O2 124.7(2) . .
O4 Li3 N3 104.8(2) . .
O2 Li3 N3 115.2(2) . .
O4 Li3 Li4 49.87(14) . 2
O2 Li3 Li4 133.9(2) . 2
N3 Li3 Li4 56.58(15) . 2
O4 Li3 Li2 45.79(12) . 2
O2 Li3 Li2 156.0(2) . 2
N3 Li3 Li2 88.44(18) . 2
Li4 Li3 Li2 61.65(17) 2 2
O4 Li3 Li2 44.61(12) . .
O2 Li3 Li2 84.18(16) . .
N3 Li3 Li2 112.5(2) . .
Li4 Li3 Li2 64.28(16) 2 .
Li2 Li3 Li2 90.40(17) 2 .
O4 Li3 O1 82.74(16) . 2
O2 Li3 O1 122.0(2) . 2
N3 Li3 O1 101.38(17) . 2
Li4 Li3 O1 103.46(18) 2 2
Li2 Li3 O1 43.87(12) 2 2
Li2 Li3 O1 122.01(19) . 2
O4 Li3 Li4 39.60(12) . .
O2 Li3 Li4 99.53(18) . .
N3 Li3 Li4 142.5(2) . .
Li4 Li3 Li4 89.47(19) 2 .
Li2 Li3 Li4 58.93(14) 2 .
Li2 Li3 Li4 55.30(15) . .
O1 Li3 Li4 68.94(14) 2 .
O4 Li3 Li1 83.53(16) . .
O2 Li3 Li1 80.96(17) . .
N3 Li3 Li1 64.69(15) . .
Li4 Li3 Li1 53.84(16) 2 .
Li2 Li3 Li1 114.83(18) 2 .
Li2 Li3 Li1 55.35(15) . .
O1 Li3 Li1 157.04(18) 2 .
Li4 Li3 Li1 110.16(17) . .
O4 Li4 N1 116.56(19) . 2
O4 Li4 O3 98.97(19) . 2
N1 Li4 O3 141.4(2) 2 2
O4 Li4 N3 102.1(2) . 2
N1 Li4 N3 117.1(2) 2 2
O3 Li4 N3 65.39(13) 2 2
O4 Li4 Li3 50.49(15) . 2
N1 Li4 Li3 125.2(2) 2 2
O3 Li4 Li3 88.41(18) 2 2
N3 Li4 Li3 53.22(15) 2 2
O4 Li4 C17 113.63(19) . 2
N1 Li4 C17 126.8(2) 2 2
O3 Li4 C17 35.37(9) 2 2
N3 Li4 C17 33.25(10) 2 2
Li3 Li4 C17 76.72(16) 2 2
O4 Li4 Li2 46.89(13) . .
N1 Li4 Li2 154.2(2) 2 .
O3 Li4 Li2 52.71(13) 2 .
N3 Li4 Li2 88.00(18) 2 .
Li3 Li4 Li2 63.81(17) 2 .
C17 Li4 Li2 77.38(15) 2 .
O4 Li4 C1 147.3(2) . 2
N1 Li4 C1 34.08(10) 2 2
O3 Li4 C1 107.42(17) 2 2
N3 Li4 C1 106.14(18) 2 2
Li3 Li4 C1 146.5(2) 2 2
C17 Li4 C1 99.02(16) 2 2
Li2 Li4 C1 148.6(2) . 2
O4 Li4 Li1 102.43(19) . 2
N1 Li4 Li1 48.75(15) 2 2
O3 Li4 Li1 139.7(2) 2 2
N3 Li4 Li1 76.88(18) 2 2
Li3 Li4 Li1 79.70(19) 2 2
C17 Li4 Li1 104.4(2) 2 2
Li2 Li4 Li1 142.3(2) . 2
C1 Li4 Li1 69.08(15) 2 2
O4 Li4 Li2 44.03(12) . 2
N1 Li4 Li2 75.84(15) 2 2
O3 Li4 Li2 142.2(2) 2 2
N3 Li4 Li2 108.73(19) 2 2
Li3 Li4 Li2 63.18(16) 2 2
C17 Li4 Li2 139.2(2) 2 2
Li2 Li4 Li2 90.92(17) . 2
C1 Li4 Li2 109.89(17) 2 2
Li1 Li4 Li2 62.74(16) 2 2
O4 Li4 Li3 40.04(12) . .
N1 Li4 Li3 95.65(17) 2 .
O3 Li4 Li3 103.02(18) 2 .
N3 Li4 Li3 140.5(2) 2 .
Li3 Li4 Li3 90.53(19) 2 .
C17 Li4 Li3 135.31(19) 2 .
Li2 Li4 Li3 58.82(15) . .
C1 Li4 Li3 113.32(17) 2 .
Li1 Li4 Li3 115.35(19) 2 .
Li2 Li4 Li3 56.24(14) 2 .

loop_
_geom_bond_atom_site_label_1
_geom_bond_atom_site_label_2
_geom_bond_distance
_geom_bond_site_symmetry_2
O1 C5 1.414(3) .
O1 C6 1.427(3) .
O1 Li2 1.967(4) .
O1 Li3 2.668(5) 2
O2 C11 1.416(3) .
O2 C12 1.436(3) .
O2 Li3 1.931(4) .
O3 C18 1.431(3) .
O3 C17 1.433(3) .
O3 Li4 2.087(4) 2
O3 Li2 2.096(4) 2
O4 Li4 1.830(4) 2
O4 Li4 1.830(4) .
O4 Li3 1.847(4) .
O4 Li3 1.847(4) 2
O4 Li2 1.860(4) .
O4 Li2 1.860(4) 2
N1 C5 1.365(3) .
N1 C1 1.472(3) .
N1 Li1 1.990(5) .
N1 Li4 1.996(5) 2
N2 C11 1.360(3) .
N2 C7 1.478(3) .
N2 Li1 2.010(5) .
N2 Li2 2.023(4) .
N3 C17 1.356(3) .
N3 C13 1.464(3) .
N3 Li3 2.004(5) .
N3 Li4 2.089(4) 2
N4 C23 1.337(3) .
N4 C19 1.338(3) .
N4 Li1 2.049(5) .
C1 C2 1.507(4) .
C1 Li4 2.610(5) 2
C1 H1A 0.9900 .
C1 H1B 0.9900 .
C2 C3 1.536(4) .
C2 H2A 0.9900 .
C2 H2B 0.9900 .
C3 C4 1.507(4) .
C3 H3A 0.9900 .
C3 H3B 0.9900 .
C4 C5 1.339(3) .
C4 H4 0.9500 .
C6 H6A 0.9800 .
C6 H6B 0.9800 .
C6 H6C 0.9800 .
C7 C8 1.514(4) .
C7 Li1 2.725(6) .
C7 Li2 2.787(4) .
C7 H7A 0.9900 .
C7 H7B 0.9900 .
C8 C9 1.513(4) .
C8 H8A 0.9900 .
C8 H8B 0.9900 .
C9 C10 1.510(3) .
C9 H9A 0.9900 .
C9 H9B 0.9900 .
C10 C11 1.337(3) .
C10 H10 0.9500 .
C12 H12A 0.9800 .
C12 H12B 0.9800 .
C12 H12C 0.9800 .
C13 C14 1.528(3) .
C13 H13A 0.9900 .
C13 H13B 0.9900 .
C14 C15 1.522(4) .
C14 H14A 0.9900 .
C14 H14B 0.9900 .
C15 C16 1.512(4) .
C15 H15A 0.9900 .
C15 H15B 0.9900 .
C16 C17 1.342(3) .
C16 H16 0.9500 .
C17 Li4 2.472(4) 2
C18 H18A 0.9800 .
C18 H18B 0.9800 .
C18 H18C 0.9800 .
C19 C20 1.378(4) .
C19 H19 0.9500 .
C20 C21 1.366(4) .
C20 H20 0.9500 .
C21 C22 1.372(4) .
C21 H21 0.9500 .
C22 C23 1.378(4) .
C22 H22 0.9500 .
C23 H23 0.9500 .
Li1 Li4 2.622(6) 2
Li1 Li2 2.757(6) .
Li1 Li3 3.196(7) .
Li2 O3 2.096(4) 2
Li2 Li4 2.544(6) .
Li2 Li3 2.594(6) 2
Li2 Li3 2.647(5) .
Li2 Li4 2.673(5) 2
Li3 Li4 2.355(6) 2
Li3 Li2 2.594(6) 2
Li3 O1 2.668(5) 2
Li3 Li4 2.824(6) .
Li4 N1 1.996(5) 2
Li4 O3 2.087(4) 2
Li4 N3 2.089(4) 2
Li4 Li3 2.355(6) 2
Li4 C17 2.472(4) 2
Li4 C1 2.610(5) 2
Li4 Li1 2.622(6) 2
Li4 Li2 2.673(5) 2
